data_1548140
loop_
_publ_author_name
'G\'eny, Charlotte'
'Abou Samra, Alma'
'Retailleau, Pascal'
'Iorga, Bogdan I.'
'Nedev, Hristo'
'Awang, Khalijah'
'Roussi, Fanny'
'Litaudon, Marc'
'Dumontet, Vincent'

_publ_section_title
;
 (+)- and (-)-Ecarlottones, Uncommon Chalconoids from Fissistigma
 latifolium with Pro-Apoptotic Activity.
;
_journal_issue 12
_journal_name_full 'Journal of natural products'
_journal_page_first 3179
_journal_page_last 3185
_journal_paper_doi 10.1021/acs.jnatprod.7b00494
_journal_volume 80
_journal_year 2017
_chemical_formula_moiety 'C26 H28 O6'
_chemical_formula_sum 'C26 H28 O6'
_chemical_formula_weight 436.48
_chemical_name_systematic
; 
 5-hydroxy-3-(hydroxy(5-(4-methylpent-3-en-1-yl)-1,2,3,6-
tetrahydro-[1,1'-biphenyl]-2-yl)methylene)-6-methoxycyclohex-5
-ene-1,2,4-trione 
;
_space_group_crystal_system monoclinic
_space_group_IT_number 14
_space_group_name_Hall '-P 2ybc'
_space_group_name_H-M_alt 'P 1 21/c 1'
_symmetry_space_group_name_Hall '-P 2ybc'
_symmetry_space_group_name_H-M 'P 1 21/c 1'
_atom_sites_solution_hydrogens geom
_atom_sites_solution_primary direct
_atom_sites_solution_secondary difmap
_audit_creation_method SHELXL-2014/7
_cell_angle_alpha 90
_cell_angle_beta 108.147(8)
_cell_angle_gamma 90
_cell_formula_units_Z 8
_cell_length_a 24.2616(18)
_cell_length_b 7.3548(5)
_cell_length_c 26.7947(19)
_cell_measurement_reflns_used 7642
_cell_measurement_temperature 193(2)
_cell_measurement_theta_max 68.1
_cell_measurement_theta_min 6.6
_cell_volume 4543.4(6)
_computing_cell_refinement 'CrystalClear-SM Expert 2.0 r4 (Rigaku, 2009)'
_computing_data_collection 'CrystalClear-SM Expert 2.0 r4 (Rigaku, 2009)'
_computing_data_reduction 'CrystalClear-SM Expert 2.0 r4 (Rigaku, 2009)'
_computing_structure_refinement 'SHELXL-2014/7 (Sheldrick, 2015)'
_computing_structure_solution 'SHELXS97 (Sheldrick, 2008)'
_diffrn_ambient_temperature 193(2)
_diffrn_detector_type 'RAPID II large area curved imaging plate detector '
_diffrn_measured_fraction_theta_full 0.986
_diffrn_measured_fraction_theta_max 0.984
_diffrn_measurement_device_type 'Rigaku rapid II RAXIS conversion'
_diffrn_measurement_method 'profile data from \w-scans'
_diffrn_radiation_monochromator 'OSMIC CMF optics'
_diffrn_radiation_source 'RIGAKU microfocus rotating anode mm007HF'
_diffrn_radiation_type CuK\a
_diffrn_radiation_wavelength 1.54187
_diffrn_reflns_av_R_equivalents 0.0458
_diffrn_reflns_av_unetI/netI 0.0601
_diffrn_reflns_Laue_measured_fraction_full 0.986
_diffrn_reflns_Laue_measured_fraction_max 0.984
_diffrn_reflns_limit_h_max 29
_diffrn_reflns_limit_h_min -21
_diffrn_reflns_limit_k_max 8
_diffrn_reflns_limit_k_min -8
_diffrn_reflns_limit_l_max 30
_diffrn_reflns_limit_l_min -32
_diffrn_reflns_number 27198
_diffrn_reflns_point_group_measured_fraction_full 0.986
_diffrn_reflns_point_group_measured_fraction_max 0.984
_diffrn_reflns_theta_full 67.687
_diffrn_reflns_theta_max 68.221
_diffrn_reflns_theta_min 6.613
_exptl_absorpt_coefficient_mu 0.736
_exptl_absorpt_correction_T_max 0.95
_exptl_absorpt_correction_T_min 0.79
_exptl_absorpt_correction_type multi-scan
_exptl_absorpt_process_details 'FS_ABSCOR (Rigaku, 2009)'
_exptl_crystal_colour red
_exptl_crystal_density_diffrn 1.276
_exptl_crystal_description platelet
_exptl_crystal_F_000 1856
_exptl_crystal_size_max 0.28
_exptl_crystal_size_mid 0.23
_exptl_crystal_size_min 0.08
_refine_diff_density_max 0.266
_refine_diff_density_min -0.229
_refine_diff_density_rms 0.040
_refine_ls_extinction_method none
_refine_ls_goodness_of_fit_ref 1.031
_refine_ls_hydrogen_treatment constr
_refine_ls_matrix_type full
_refine_ls_number_parameters 587
_refine_ls_number_reflns 8177
_refine_ls_number_restraints 0
_refine_ls_restrained_S_all 1.031
_refine_ls_R_factor_all 0.1095
_refine_ls_R_factor_gt 0.0669
_refine_ls_shift/su_max 0.000
_refine_ls_shift/su_mean 0.000
_refine_ls_structure_factor_coef Fsqd
_refine_ls_weighting_details 'w=1/[\s^2^(Fo^2^)+(0.0524P)^2^+2.3207P] where P=(Fo^2^+2Fc^2^)/3'
_refine_ls_weighting_scheme calc
_refine_ls_wR_factor_gt 0.1387
_refine_ls_wR_factor_ref 0.1602
_reflns_Friedel_coverage 0.000
_reflns_number_gt 4887
_reflns_number_total 8181
_reflns_threshold_expression 'I > 2\s(I)'
_cod_data_source_file np7b00494_si_002.cif
_cod_data_source_block cg1-125-5-cryo
_cod_depositor_comments 'Adding full bibliography for 1548140.cif.'
_cod_database_code 1548140
_shelx_shelxl_version_number 2014/7
_shelx_space_group_comment
;
The symmetry employed for this shelxl refinement is uniquely defined
by the following loop, which should always be used as a source of
symmetry information in preference to the above space-group names.
They are only intended as comments.
;
_shelx_estimated_absorpt_t_min 0.867
_shelx_estimated_absorpt_t_max 0.867

loop_
_space_group_symop_operation_xyz
'x, y, z'
'-x, y+1/2, -z+1/2'
'-x, -y, -z'
'x, -y-1/2, z-1/2'

loop_
_atom_site_label
_atom_site_type_symbol
_atom_site_fract_x
_atom_site_fract_y
_atom_site_fract_z
_atom_site_U_iso_or_equiv
_atom_site_adp_type
_atom_site_occupancy
_atom_site_site_symmetry_order
_atom_site_calc_flag
_atom_site_refinement_flags_posn
_atom_site_refinement_flags_adp
C1 C 0.66019(12) -0.0274(4) 0.42928(10) 0.0434(7) Uani 1 1 d . .
H1 H 0.6337 -0.1221 0.4359 0.052 Uiso 1 1 calc R U
O1 O 0.66975(9) 0.2903(2) 0.43382(8) 0.0541(5) Uani 1 1 d . .
H1O H 0.6624 0.3858 0.4478 0.081 Uiso 1 1 calc R U
C2 C 0.65030(12) -0.0150(4) 0.36975(10) 0.0459(7) Uani 1 1 d . .
H2 H 0.6828 0.0588 0.3646 0.055 Uiso 1 1 calc R U
O2 O 0.63091(8) 0.4917(2) 0.48800(8) 0.0537(5) Uani 1 1 d . .
O3 O 0.57324(14) 0.5675(3) 0.55381(11) 0.0984(9) Uani 1 1 d . .
H3O1 H 0.5856 0.6347 0.5343 0.148 Uiso 1 1 calc R U
C3 C 0.65588(12) -0.2088(4) 0.35018(11) 0.0533(8) Uani 1 1 d . .
H3A H 0.6218 -0.2811 0.3512 0.064 Uiso 1 1 calc R U
H3B H 0.6556 -0.2028 0.3132 0.064 Uiso 1 1 calc R U
C4 C 0.71029(12) -0.3038(4) 0.38233(11) 0.0480(7) Uani 1 1 d . .
O4 O 0.52415(15) 0.2734(3) 0.59644(12) 0.1202(12) Uani 1 1 d . .
C5 C 0.74063(13) -0.2427(4) 0.42900(12) 0.0557(8) Uani 1 1 d . .
H5 H 0.7760 -0.3028 0.4466 0.067 Uiso 1 1 calc R U
O5 O 0.53674(11) -0.0542(3) 0.56293(10) 0.0820(8) Uani 1 1 d . .
C6 C 0.72331(13) -0.0852(4) 0.45635(11) 0.0568(8) Uani 1 1 d . .
H6A H 0.7493 0.0189 0.4568 0.068 Uiso 1 1 calc R U
H6B H 0.7280 -0.1192 0.4932 0.068 Uiso 1 1 calc R U
O6 O 0.60689(10) -0.1354(3) 0.50730(8) 0.0636(6) Uani 1 1 d . .
C7 C 0.64906(11) 0.1494(4) 0.45225(10) 0.0407(7) Uani 1 1 d . .
C8 C 0.62042(11) 0.1737(3) 0.48931(10) 0.0376(6) Uani 1 1 d . .
C9 C 0.59771(12) 0.0251(4) 0.51259(11) 0.0442(7) Uani 1 1 d . .
C10 C 0.56046(14) 0.0706(4) 0.54795(12) 0.0545(8) Uani 1 1 d . .
C11 C 0.55465(15) 0.2584(4) 0.56263(14) 0.0639(9) Uani 1 1 d . .
C12 C 0.57852(14) 0.3935(4) 0.54174(12) 0.0571(8) Uani 1 1 d . .
C13 C 0.61111(11) 0.3557(4) 0.50503(11) 0.0422(7) Uani 1 1 d . .
C14 C 0.50617(17) 0.4307(5) 0.61241(16) 0.0873(12) Uani 1 1 d . .
H14A H 0.5400 0.5032 0.6317 0.131 Uiso 1 1 calc R U
H14B H 0.4827 0.4037 0.6354 0.131 Uiso 1 1 calc R U
H14C H 0.4828 0.4991 0.5817 0.131 Uiso 1 1 calc R U
C15 C 0.59453(13) 0.0747(4) 0.33887(11) 0.0461(7) Uani 1 1 d . .
C16 C 0.59306(16) 0.1753(4) 0.29403(13) 0.0673(9) Uani 1 1 d . .
H16 H 0.6270 0.1834 0.2836 0.081 Uiso 1 1 calc R U
C17 C 0.5440(2) 0.2611(5) 0.26522(15) 0.0867(12) Uani 1 1 d . .
H17 H 0.5439 0.3262 0.2346 0.104 Uiso 1 1 calc R U
C18 C 0.4947(2) 0.2553(5) 0.27970(16) 0.0893(14) Uani 1 1 d . .
H18 H 0.4606 0.3176 0.2598 0.107 Uiso 1 1 calc R U
C19 C 0.49533(15) 0.1583(5) 0.32333(16) 0.0769(11) Uani 1 1 d . .
H19 H 0.4613 0.1536 0.3337 0.092 Uiso 1 1 calc R U
C20 C 0.54413(13) 0.0678(4) 0.35238(12) 0.0545(8) Uani 1 1 d . .
H20 H 0.5433 -0.0007 0.3822 0.065 Uiso 1 1 calc R U
C21 C 0.72690(13) -0.4697(4) 0.35687(11) 0.0544(8) Uani 1 1 d . .
H21A H 0.7290 -0.4338 0.3219 0.065 Uiso 1 1 calc R U
H21B H 0.6953 -0.5602 0.3511 0.065 Uiso 1 1 calc R U
C22 C 0.78392(13) -0.5627(4) 0.38681(13) 0.0640(9) Uani 1 1 d . .
H22A H 0.8164 -0.4799 0.3877 0.077 Uiso 1 1 calc R U
H22B H 0.7846 -0.5830 0.4235 0.077 Uiso 1 1 calc R U
C23 C 0.79368(14) -0.7395(5) 0.36400(14) 0.0680(9) Uani 1 1 d . .
H23 H 0.7821 -0.8444 0.3789 0.082 Uiso 1 1 calc R U
C24 C 0.81587(15) -0.7700(6) 0.32648(16) 0.0801(12) Uani 1 1 d . .
C25 C 0.8236(2) -0.9598(7) 0.3086(2) 0.157(3) Uani 1 1 d . .
H25A H 0.8054 -0.9688 0.2705 0.235 Uiso 1 1 calc R U
H25B H 0.8054 -1.0470 0.3262 0.235 Uiso 1 1 calc R U
H25C H 0.8651 -0.9872 0.3174 0.235 Uiso 1 1 calc R U
C26 C 0.83558(18) -0.6211(8) 0.29850(17) 0.1201(18) Uani 1 1 d . .
H26A H 0.8145 -0.6281 0.2609 0.180 Uiso 1 1 calc R U
H26B H 0.8773 -0.6336 0.3040 0.180 Uiso 1 1 calc R U
H26C H 0.8279 -0.5034 0.3122 0.180 Uiso 1 1 calc R U
O1B O 0.83960(9) 0.0580(2) 0.57075(8) 0.0520(5) Uani 1 1 d . .
H1OB H 0.8493 -0.0379 0.5586 0.078 Uiso 1 1 calc R U
C1B C 0.84581(11) 0.3768(3) 0.57258(10) 0.0402(6) Uani 1 1 d . .
H1B H 0.8677 0.4753 0.5612 0.048 Uiso 1 1 calc R U
O2B O 0.87639(8) -0.1439(2) 0.51545(7) 0.0511(5) Uani 1 1 d . .
C2B C 0.86416(11) 0.3743(4) 0.63301(10) 0.0397(6) Uani 1 1 d . .
H2B H 0.8381 0.2878 0.6437 0.048 Uiso 1 1 calc R U
O3B O 0.93799(10) -0.2166(2) 0.45088(9) 0.0655(6) Uani 1 1 d . .
H3OB H 0.9224 -0.2862 0.4674 0.098 Uiso 1 1 calc R U
C3B C 0.85387(11) 0.5645(4) 0.65153(10) 0.0459(7) Uani 1 1 d . .
H3BA H 0.8574 0.5583 0.6893 0.055 Uiso 1 1 calc R U
H3BB H 0.8848 0.6463 0.6479 0.055 Uiso 1 1 calc R U
O4B O 0.98316(11) 0.0371(3) 0.40876(10) 0.0835(8) Uani 1 1 d . .
C4B C 0.79628(12) 0.6467(4) 0.62254(11) 0.0449(7) Uani 1 1 d . .
O5B O 0.95868(12) 0.4071(3) 0.43049(10) 0.0943(9) Uani 1 1 d . .
C5B C 0.76352(12) 0.5768(4) 0.57756(11) 0.0511(8) Uani 1 1 d . .
H5B H 0.7267 0.6309 0.5614 0.061 Uiso 1 1 calc R U
O6B O 0.90067(9) 0.4837(2) 0.49511(8) 0.0597(6) Uani 1 1 d . .
C6B C 0.78056(12) 0.4177(4) 0.55040(11) 0.0486(7) Uani 1 1 d . .
H6BA H 0.7705 0.4440 0.5124 0.058 Uiso 1 1 calc R U
H6BB H 0.7583 0.3092 0.5547 0.058 Uiso 1 1 calc R U
C7B C 0.85827(11) 0.1994(3) 0.55071(10) 0.0378(6) Uani 1 1 d . .
C8B C 0.88574(11) 0.1752(3) 0.51250(10) 0.0346(6) Uani 1 1 d . .
C9B C 0.90742(11) 0.3232(3) 0.48829(10) 0.0379(6) Uani 1 1 d . .
C10B C 0.94137(13) 0.2789(4) 0.44964(11) 0.0482(7) Uani 1 1 d . .
C11B C 0.95090(13) 0.0908(4) 0.43898(11) 0.0468(7) Uani 1 1 d . .
C12B C 0.92842(12) -0.0440(4) 0.46127(11) 0.0449(7) Uani 1 1 d . .
C13B C 0.89514(11) -0.0075(3) 0.49760(10) 0.0388(6) Uani 1 1 d . .
C14B C 1.00383(15) 0.1545(4) 0.37694(13) 0.0650(9) Uani 1 1 d . .
H14D H 1.0225 0.0829 0.3559 0.098 Uiso 1 1 calc R U
H14E H 1.0320 0.2394 0.3993 0.098 Uiso 1 1 calc R U
H14F H 0.9713 0.2229 0.3536 0.098 Uiso 1 1 calc R U
C15B C 0.92608(11) 0.3154(3) 0.65956(10) 0.0372(6) Uani 1 1 d . .
C16B C 0.97072(11) 0.3586(4) 0.63965(10) 0.0425(7) Uani 1 1 d . .
H16B H 0.9620 0.4202 0.6069 0.051 Uiso 1 1 calc R U
C17B C 1.02756(13) 0.3144(4) 0.66618(11) 0.0513(8) Uani 1 1 d . .
H17B H 1.0573 0.3443 0.6515 0.062 Uiso 1 1 calc R U
C18B C 1.04130(14) 0.2267(4) 0.71396(12) 0.0570(8) Uani 1 1 d . .
H18B H 1.0805 0.1991 0.7329 0.068 Uiso 1 1 calc R U
C19B C 0.99715(15) 0.1797(4) 0.73399(12) 0.0588(9) Uani 1 1 d . .
H19B H 1.0060 0.1171 0.7666 0.071 Uiso 1 1 calc R U
C20B C 0.94060(13) 0.2226(4) 0.70712(10) 0.0482(7) Uani 1 1 d . .
H20B H 0.9108 0.1882 0.7213 0.058 Uiso 1 1 calc R U
C21B C 0.78058(12) 0.8136(4) 0.64781(11) 0.0522(8) Uani 1 1 d . .
H21C H 0.8125 0.9026 0.6534 0.063 Uiso 1 1 calc R U
H21D H 0.7784 0.7789 0.6828 0.063 Uiso 1 1 calc R U
C22B C 0.72390(13) 0.9084(4) 0.61776(12) 0.0626(9) Uani 1 1 d . .
H22C H 0.7224 0.9231 0.5806 0.075 Uiso 1 1 calc R U
H22D H 0.6910 0.8300 0.6184 0.075 Uiso 1 1 calc R U
C23B C 0.71673(14) 1.0918(5) 0.63975(13) 0.0667(9) Uani 1 1 d . .
H23B H 0.7353 1.1903 0.6285 0.080 Uiso 1 1 calc R U
C24B C 0.68833(14) 1.1333(6) 0.67235(14) 0.0733(11) Uani 1 1 d . .
C25B C 0.6566(2) 0.9992(8) 0.69365(18) 0.144(2) Uani 1 1 d . .
H25D H 0.6686 1.0096 0.7320 0.216 Uiso 1 1 calc R U
H25E H 0.6652 0.8765 0.6839 0.216 Uiso 1 1 calc R U
H25F H 0.6148 1.0221 0.6792 0.216 Uiso 1 1 calc R U
C26B C 0.68596(18) 1.3261(7) 0.69074(18) 0.1224(18) Uani 1 1 d . .
H26D H 0.7036 1.3318 0.7290 0.184 Uiso 1 1 calc R U
H26E H 0.6454 1.3658 0.6813 0.184 Uiso 1 1 calc R U
H26F H 0.7073 1.4058 0.6739 0.184 Uiso 1 1 calc R U

loop_
_atom_site_aniso_label
_atom_site_aniso_U_11
_atom_site_aniso_U_22
_atom_site_aniso_U_33
_atom_site_aniso_U_23
_atom_site_aniso_U_13
_atom_site_aniso_U_12
C1 0.0524(18) 0.0338(16) 0.0441(17) -0.0017(12) 0.0150(14) 0.0007(13)
O1 0.0721(14) 0.0355(11) 0.0609(13) -0.0053(10) 0.0293(11) -0.0094(11)
C2 0.0507(18) 0.0415(17) 0.0452(17) -0.0018(13) 0.0144(14) -0.0019(14)
O2 0.0714(14) 0.0291(11) 0.0648(14) -0.0015(9) 0.0274(11) -0.0043(10)
O3 0.176(3) 0.0256(13) 0.140(2) -0.0040(13) 0.115(2) 0.0035(15)
C3 0.0569(19) 0.0557(19) 0.0460(17) -0.0096(14) 0.0143(15) 0.0041(15)
C4 0.0529(18) 0.0446(18) 0.0502(18) -0.0030(14) 0.0216(15) 0.0040(14)
O4 0.211(3) 0.0414(15) 0.177(3) -0.0046(16) 0.160(3) 0.0055(17)
C5 0.0518(19) 0.0518(19) 0.057(2) -0.0051(15) 0.0073(16) 0.0100(15)
O5 0.123(2) 0.0385(13) 0.116(2) -0.0039(13) 0.0827(18) -0.0081(13)
C6 0.062(2) 0.0534(19) 0.0476(18) -0.0061(15) 0.0072(15) 0.0098(16)
O6 0.1000(17) 0.0265(11) 0.0802(15) 0.0014(10) 0.0510(13) 0.0044(11)
C7 0.0431(16) 0.0333(15) 0.0428(16) 0.0000(12) 0.0094(13) -0.0032(13)
C8 0.0415(15) 0.0284(14) 0.0410(16) 0.0013(11) 0.0100(13) 0.0006(12)
C9 0.0537(18) 0.0286(16) 0.0510(18) -0.0005(12) 0.0172(15) 0.0027(13)
C10 0.072(2) 0.0315(17) 0.068(2) 0.0020(15) 0.0342(18) 0.0007(15)
C11 0.092(3) 0.0335(18) 0.088(3) -0.0047(16) 0.059(2) 0.0032(17)
C12 0.083(2) 0.0273(16) 0.071(2) -0.0023(14) 0.0396(19) 0.0051(15)
C13 0.0464(17) 0.0274(15) 0.0496(17) 0.0025(12) 0.0102(14) -0.0014(13)
C14 0.112(3) 0.063(3) 0.110(3) 0.001(2) 0.067(3) 0.021(2)
C15 0.0526(19) 0.0357(16) 0.0442(17) -0.0052(13) 0.0067(14) 0.0001(13)
C16 0.077(2) 0.058(2) 0.060(2) 0.0081(17) 0.0117(19) -0.0031(18)
C17 0.101(3) 0.066(3) 0.076(3) 0.018(2) 0.003(3) 0.008(2)
C18 0.090(3) 0.060(3) 0.087(3) -0.003(2) -0.018(3) 0.026(2)
C19 0.057(2) 0.073(3) 0.088(3) -0.025(2) 0.004(2) 0.0066(19)
C20 0.0505(19) 0.054(2) 0.0541(19) -0.0099(15) 0.0090(16) -0.0021(15)
C21 0.061(2) 0.0531(19) 0.0510(19) -0.0090(15) 0.0199(16) 0.0038(15)
C22 0.059(2) 0.064(2) 0.068(2) -0.0062(17) 0.0184(17) 0.0165(17)
C23 0.058(2) 0.059(2) 0.087(3) -0.0052(19) 0.023(2) 0.0092(17)
C24 0.050(2) 0.104(3) 0.085(3) -0.031(2) 0.020(2) 0.012(2)
C25 0.108(4) 0.150(5) 0.188(5) -0.103(4) 0.011(4) 0.051(3)
C26 0.090(3) 0.193(6) 0.093(3) -0.009(3) 0.051(3) -0.005(3)
O1B 0.0749(14) 0.0334(11) 0.0578(13) -0.0027(9) 0.0352(11) -0.0097(10)
C1B 0.0471(16) 0.0352(16) 0.0404(16) -0.0024(12) 0.0167(13) -0.0027(12)
O2B 0.0708(13) 0.0282(10) 0.0622(13) -0.0012(9) 0.0323(11) -0.0077(9)
C2B 0.0429(16) 0.0415(16) 0.0376(15) -0.0021(12) 0.0165(13) -0.0024(12)
O3B 0.1112(19) 0.0216(11) 0.0870(17) -0.0016(10) 0.0645(14) -0.0012(11)
C3B 0.0481(17) 0.0497(18) 0.0395(16) -0.0083(13) 0.0131(14) -0.0014(14)
O4B 0.143(2) 0.0326(12) 0.118(2) -0.0006(12) 0.1029(19) 0.0009(13)
C4B 0.0441(17) 0.0481(18) 0.0428(17) -0.0047(13) 0.0137(14) 0.0033(14)
O5B 0.169(3) 0.0284(12) 0.136(2) 0.0041(13) 0.121(2) -0.0030(14)
C5B 0.0462(17) 0.0521(19) 0.0523(19) -0.0042(15) 0.0113(15) 0.0057(14)
O6B 0.0977(17) 0.0233(11) 0.0774(15) 0.0010(9) 0.0554(13) 0.0019(10)
C6B 0.0495(18) 0.0509(18) 0.0408(16) -0.0055(13) 0.0075(14) 0.0008(14)
C7B 0.0397(15) 0.0330(15) 0.0380(15) -0.0019(12) 0.0080(12) -0.0054(12)
C8B 0.0416(15) 0.0259(14) 0.0370(15) -0.0004(11) 0.0132(12) -0.0005(11)
C9B 0.0463(16) 0.0263(15) 0.0417(16) 0.0009(11) 0.0145(13) 0.0002(12)
C10B 0.069(2) 0.0268(15) 0.0577(19) 0.0031(13) 0.0330(16) -0.0002(14)
C11B 0.068(2) 0.0278(15) 0.0566(19) -0.0021(13) 0.0361(16) 0.0005(14)
C12B 0.0611(19) 0.0265(15) 0.0511(18) -0.0012(12) 0.0234(15) -0.0005(13)
C13B 0.0465(16) 0.0273(14) 0.0428(16) 0.0028(12) 0.0144(13) -0.0014(12)
C14B 0.095(3) 0.0467(19) 0.073(2) 0.0068(16) 0.054(2) 0.0040(18)
C15B 0.0429(16) 0.0301(14) 0.0401(15) -0.0031(11) 0.0151(13) -0.0007(12)
C16B 0.0470(17) 0.0381(16) 0.0407(16) 0.0003(12) 0.0112(14) -0.0010(13)
C17B 0.0504(19) 0.0524(19) 0.0532(19) -0.0029(15) 0.0194(15) 0.0017(15)
C18B 0.0526(19) 0.062(2) 0.0517(19) 0.0011(16) 0.0090(16) 0.0167(16)
C19B 0.076(2) 0.054(2) 0.0453(19) 0.0117(15) 0.0165(18) 0.0183(17)
C20B 0.059(2) 0.0468(18) 0.0419(17) 0.0070(13) 0.0202(15) 0.0021(15)
C21B 0.0539(19) 0.0546(19) 0.0488(18) -0.0086(14) 0.0172(15) 0.0041(15)
C22B 0.060(2) 0.071(2) 0.057(2) -0.0061(17) 0.0177(17) 0.0177(17)
C23B 0.062(2) 0.066(2) 0.077(2) -0.0023(18) 0.0294(19) 0.0148(18)
C24B 0.050(2) 0.105(3) 0.066(2) -0.016(2) 0.0189(18) 0.013(2)
C25B 0.129(4) 0.222(6) 0.105(4) -0.023(4) 0.072(3) -0.053(4)
C26B 0.095(3) 0.135(4) 0.130(4) -0.060(3) 0.025(3) 0.036(3)

loop_
_atom_type_symbol
_atom_type_description
_atom_type_scat_dispersion_real
_atom_type_scat_dispersion_imag
_atom_type_scat_source
C C 0.0181 0.0091 'International Tables Vol C Tables 4.2.6.8 and 6.1.1.4'
H H 0.0000 0.0000 'International Tables Vol C Tables 4.2.6.8 and 6.1.1.4'
O O 0.0492 0.0322 'International Tables Vol C Tables 4.2.6.8 and 6.1.1.4'

loop_
_geom_angle_atom_site_label_1
_geom_angle_atom_site_label_2
_geom_angle_atom_site_label_3
_geom_angle
C7 C1 C6 109.1(2)
C7 C1 C2 112.6(2)
C6 C1 C2 108.4(2)
C7 C1 H1 108.9
C6 C1 H1 108.9
C2 C1 H1 108.9
C7 O1 H1O 109.5
C15 C2 C3 112.3(2)
C15 C2 C1 114.8(2)
C3 C2 C1 107.2(2)
C15 C2 H2 107.4
C3 C2 H2 107.4
C1 C2 H2 107.4
C12 O3 H3O1 109.5
C4 C3 C2 112.9(2)
C4 C3 H3A 109.0
C2 C3 H3A 109.0
C4 C3 H3B 109.0
C2 C3 H3B 109.0
H3A C3 H3B 107.8
C5 C4 C3 121.1(3)
C5 C4 C21 123.7(3)
C3 C4 C21 115.2(2)
C11 O4 C14 125.8(3)
C4 C5 C6 124.7(3)
C4 C5 H5 117.7
C6 C5 H5 117.7
C5 C6 C1 111.9(2)
C5 C6 H6A 109.2
C1 C6 H6A 109.2
C5 C6 H6B 109.2
C1 C6 H6B 109.2
H6A C6 H6B 107.9
O1 C7 C8 120.1(2)
O1 C7 C1 113.1(2)
C8 C7 C1 126.8(2)
C7 C8 C13 119.1(2)
C7 C8 C9 123.5(2)
C13 C8 C9 117.3(2)
O6 C9 C8 125.0(3)
O6 C9 C10 116.6(3)
C8 C9 C10 118.5(2)
O5 C10 C11 122.1(3)
O5 C10 C9 117.9(3)
C11 C10 C9 119.9(3)
O4 C11 C12 127.9(3)
O4 C11 C10 112.4(3)
C12 C11 C10 119.6(3)
O3 C12 C11 121.1(3)
O3 C12 C13 117.1(3)
C11 C12 C13 121.7(3)
O2 C13 C8 121.4(3)
O2 C13 C12 116.1(2)
C8 C13 C12 122.5(3)
O4 C14 H14A 109.5
O4 C14 H14B 109.5
H14A C14 H14B 109.5
O4 C14 H14C 109.5
H14A C14 H14C 109.5
H14B C14 H14C 109.5
C20 C15 C16 117.1(3)
C20 C15 C2 124.0(3)
C16 C15 C2 118.8(3)
C17 C16 C15 121.1(4)
C17 C16 H16 119.4
C15 C16 H16 119.4
C16 C17 C18 120.9(4)
C16 C17 H17 119.5
C18 C17 H17 119.5
C19 C18 C17 118.8(4)
C19 C18 H18 120.6
C17 C18 H18 120.6
C18 C19 C20 121.2(4)
C18 C19 H19 119.4
C20 C19 H19 119.4
C19 C20 C15 120.8(3)
C19 C20 H20 119.6
C15 C20 H20 119.6
C4 C21 C22 116.7(2)
C4 C21 H21A 108.1
C22 C21 H21A 108.1
C4 C21 H21B 108.1
C22 C21 H21B 108.1
H21A C21 H21B 107.3
C23 C22 C21 114.2(3)
C23 C22 H22A 108.7
C21 C22 H22A 108.7
C23 C22 H22B 108.7
C21 C22 H22B 108.7
H22A C22 H22B 107.6
C24 C23 C22 128.8(4)
C24 C23 H23 115.6
C22 C23 H23 115.6
C23 C24 C26 122.6(4)
C23 C24 C25 121.9(5)
C26 C24 C25 115.5(4)
C24 C25 H25A 109.5
C24 C25 H25B 109.5
H25A C25 H25B 109.5
C24 C25 H25C 109.5
H25A C25 H25C 109.5
H25B C25 H25C 109.5
C24 C26 H26A 109.5
C24 C26 H26B 109.5
H26A C26 H26B 109.5
C24 C26 H26C 109.5
H26A C26 H26C 109.5
H26B C26 H26C 109.5
C7B O1B H1OB 109.5
C7B C1B C6B 109.1(2)
C7B C1B C2B 111.9(2)
C6B C1B C2B 109.5(2)
C7B C1B H1B 108.7
C6B C1B H1B 108.7
C2B C1B H1B 108.7
C15B C2B C3B 110.4(2)
C15B C2B C1B 114.7(2)
C3B C2B C1B 107.9(2)
C15B C2B H2B 107.9
C3B C2B H2B 107.9
C1B C2B H2B 107.9
C12B O3B H3OB 109.5
C4B C3B C2B 114.9(2)
C4B C3B H3BA 108.6
C2B C3B H3BA 108.6
C4B C3B H3BB 108.6
C2B C3B H3BB 108.6
H3BA C3B H3BB 107.5
C11B O4B C14B 124.4(2)
C5B C4B C3B 120.9(3)
C5B C4B C21B 124.1(3)
C3B C4B C21B 114.9(2)
C4B C5B C6B 124.5(3)
C4B C5B H5B 117.8
C6B C5B H5B 117.8
C5B C6B C1B 111.8(2)
C5B C6B H6BA 109.3
C1B C6B H6BA 109.3
C5B C6B H6BB 109.3
C1B C6B H6BB 109.3
H6BA C6B H6BB 107.9
O1B C7B C8B 120.2(2)
O1B C7B C1B 113.1(2)
C8B C7B C1B 126.7(2)
C7B C8B C13B 118.4(2)
C7B C8B C9B 123.8(2)
C13B C8B C9B 117.8(2)
O6B C9B C8B 125.4(2)
O6B C9B C10B 115.5(2)
C8B C9B C10B 119.1(2)
O5B C10B C11B 124.4(3)
O5B C10B C9B 116.6(2)
C11B C10B C9B 119.0(2)
O4B C11B C12B 116.0(2)
O4B C11B C10B 123.9(2)
C12B C11B C10B 120.1(3)
O3B C12B C11B 118.9(3)
O3B C12B C13B 118.6(2)
C11B C12B C13B 122.5(2)
O2B C13B C8B 122.2(2)
O2B C13B C12B 116.4(2)
C8B C13B C12B 121.4(2)
O4B C14B H14D 109.5
O4B C14B H14E 109.5
H14D C14B H14E 109.5
O4B C14B H14F 109.5
H14D C14B H14F 109.5
H14E C14B H14F 109.5
C16B C15B C20B 117.4(3)
C16B C15B C2B 122.3(2)
C20B C15B C2B 120.2(2)
C17B C16B C15B 121.6(3)
C17B C16B H16B 119.2
C15B C16B H16B 119.2
C18B C17B C16B 120.2(3)
C18B C17B H17B 119.9
C16B C17B H17B 119.9
C17B C18B C19B 119.0(3)
C17B C18B H18B 120.5
C19B C18B H18B 120.5
C20B C19B C18B 120.5(3)
C20B C19B H19B 119.8
C18B C19B H19B 119.8
C19B C20B C15B 121.3(3)
C19B C20B H20B 119.3
C15B C20B H20B 119.3
C4B C21B C22B 116.5(2)
C4B C21B H21C 108.2
C22B C21B H21C 108.2
C4B C21B H21D 108.2
C22B C21B H21D 108.2
H21C C21B H21D 107.3
C23B C22B C21B 113.5(3)
C23B C22B H22C 108.9
C21B C22B H22C 108.9
C23B C22B H22D 108.9
C21B C22B H22D 108.9
H22C C22B H22D 107.7
C24B C23B C22B 128.4(4)
C24B C23B H23B 115.8
C22B C23B H23B 115.8
C23B C24B C25B 123.5(4)
C23B C24B C26B 121.3(4)
C25B C24B C26B 115.2(4)
C24B C25B H25D 109.5
C24B C25B H25E 109.5
H25D C25B H25E 109.5
C24B C25B H25F 109.5
H25D C25B H25F 109.5
H25E C25B H25F 109.5
C24B C26B H26D 109.5
C24B C26B H26E 109.5
H26D C26B H26E 109.5
C24B C26B H26F 109.5
H26D C26B H26F 109.5
H26E C26B H26F 109.5

loop_
_geom_bond_atom_site_label_1
_geom_bond_atom_site_label_2
_geom_bond_distance
C1 C7 1.499(4)
C1 C6 1.536(4)
C1 C2 1.540(4)
C1 H1 1.0000
O1 C7 1.313(3)
O1 H1O 0.8400
C2 C15 1.501(4)
C2 C3 1.540(4)
C2 H2 1.0000
O2 C13 1.255(3)
O3 C12 1.335(3)
O3 H3O1 0.8400
C3 C4 1.505(4)
C3 H3A 0.9900
C3 H3B 0.9900
C4 C5 1.317(4)
C4 C21 1.513(4)
O4 C11 1.341(4)
O4 C14 1.352(4)
C5 C6 1.499(4)
C5 H5 0.9500
O5 C10 1.216(3)
C6 H6A 0.9900
C6 H6B 0.9900
O6 C9 1.218(3)
C7 C8 1.389(4)
C8 C13 1.442(3)
C8 C9 1.450(4)
C9 C10 1.536(4)
C10 C11 1.455(4)
C11 C12 1.356(4)
C12 C13 1.468(4)
C14 H14A 0.9800
C14 H14B 0.9800
C14 H14C 0.9800
C15 C20 1.380(4)
C15 C16 1.402(4)
C16 C17 1.356(5)
C16 H16 0.9500
C17 C18 1.369(5)
C17 H17 0.9500
C18 C19 1.366(5)
C18 H18 0.9500
C19 C20 1.370(4)
C19 H19 0.9500
C20 H20 0.9500
C21 C22 1.528(4)
C21 H21A 0.9900
C21 H21B 0.9900
C22 C23 1.487(4)
C22 H22A 0.9900
C22 H22B 0.9900
C23 C24 1.299(4)
C23 H23 0.9500
C24 C26 1.488(6)
C24 C25 1.507(5)
C25 H25A 0.9800
C25 H25B 0.9800
C25 H25C 0.9800
C26 H26A 0.9800
C26 H26B 0.9800
C26 H26C 0.9800
O1B C7B 1.315(3)
O1B H1OB 0.8400
C1B C7B 1.499(3)
C1B C6B 1.537(3)
C1B C2B 1.540(3)
C1B H1B 1.0000
O2B C13B 1.256(3)
C2B C15B 1.511(3)
C2B C3B 1.531(3)
C2B H2B 1.0000
O3B C12B 1.336(3)
O3B H3OB 0.8400
C3B C4B 1.498(4)
C3B H3BA 0.9900
C3B H3BB 0.9900
O4B C11B 1.349(3)
O4B C14B 1.411(3)
C4B C5B 1.324(4)
C4B C21B 1.507(4)
O5B C10B 1.210(3)
C5B C6B 1.502(4)
C5B H5B 0.9500
O6B C9B 1.214(3)
C6B H6BA 0.9900
C6B H6BB 0.9900
C7B C8B 1.396(3)
C8B C13B 1.440(3)
C8B C9B 1.447(3)
C9B C10B 1.546(4)
C10B C11B 1.446(4)
C11B C12B 1.356(4)
C12B C13B 1.470(4)
C14B H14D 0.9800
C14B H14E 0.9800
C14B H14F 0.9800
C15B C16B 1.385(3)
C15B C20B 1.391(3)
C16B C17B 1.379(4)
C16B H16B 0.9500
C17B C18B 1.378(4)
C17B H17B 0.9500
C18B C19B 1.383(4)
C18B H18B 0.9500
C19B C20B 1.373(4)
C19B H19B 0.9500
C20B H20B 0.9500
C21B C22B 1.528(4)
C21B H21C 0.9900
C21B H21D 0.9900
C22B C23B 1.503(4)
C22B H22C 0.9900
C22B H22D 0.9900
C23B C24B 1.306(4)
C23B H23B 0.9500
C24B C25B 1.472(6)
C24B C26B 1.508(5)
C25B H25D 0.9800
C25B H25E 0.9800
C25B H25F 0.9800
C26B H26D 0.9800
C26B H26E 0.9800
C26B H26F 0.9800

loop_
_geom_hbond_atom_site_label_D
_geom_hbond_atom_site_label_H
_geom_hbond_atom_site_label_A
_geom_hbond_distance_DH
_geom_hbond_distance_HA
_geom_hbond_distance_DA
_geom_hbond_angle_DHA
_geom_hbond_site_symmetry_A
C1 H1 O6 1.00 2.21 2.891(3) 124.3 .
O1 H1O O2 0.84 1.69 2.458(3) 150.3 .
O3 H3O1 O2 0.84 2.17 2.630(3) 114.4 .
O3 H3O1 O6 0.84 1.97 2.762(3) 156.8 1_565
C14 H14A O3 0.98 2.51 2.778(4) 95.5 .
O1B H1OB O2B 0.84 1.69 2.453(3) 150.2 .
C1B H1B O6B 1.00 2.16 2.902(3) 129.6 .
O3B H3OB O2B 0.84 2.21 2.669(3) 114.2 .
O3B H3OB O6B 0.84 1.98 2.784(3) 158.9 1_545

loop_
_geom_torsion_atom_site_label_1
_geom_torsion_atom_site_label_2
_geom_torsion_atom_site_label_3
_geom_torsion_atom_site_label_4
_geom_torsion
C7 C1 C2 C15 -47.8(3)
C6 C1 C2 C15 -168.6(2)
C7 C1 C2 C3 -173.3(2)
C6 C1 C2 C3 65.9(3)
C15 C2 C3 C4 -177.3(2)
C1 C2 C3 C4 -50.3(3)
C2 C3 C4 C5 16.0(4)
C2 C3 C4 C21 -163.5(2)
C3 C4 C5 C6 4.2(5)
C21 C4 C5 C6 -176.3(3)
C4 C5 C6 C1 12.0(4)
C7 C1 C6 C5 -169.8(2)
C2 C1 C6 C5 -46.9(3)
C6 C1 C7 O1 78.5(3)
C2 C1 C7 O1 -41.9(3)
C6 C1 C7 C8 -101.4(3)
C2 C1 C7 C8 138.2(3)
O1 C7 C8 C13 3.3(4)
C1 C7 C8 C13 -176.9(2)
O1 C7 C8 C9 -178.3(2)
C1 C7 C8 C9 1.5(4)
C7 C8 C9 O6 9.1(4)
C13 C8 C9 O6 -172.5(3)
C7 C8 C9 C10 -172.6(2)
C13 C8 C9 C10 5.8(4)
O6 C9 C10 O5 -8.9(4)
C8 C9 C10 O5 172.6(3)
O6 C9 C10 C11 170.8(3)
C8 C9 C10 C11 -7.6(4)
C14 O4 C11 C12 7.1(7)
C14 O4 C11 C10 -172.1(4)
O5 C10 C11 O4 4.1(5)
C9 C10 C11 O4 -175.6(3)
O5 C10 C11 C12 -175.2(3)
C9 C10 C11 C12 5.1(5)
O4 C11 C12 O3 -0.2(6)
C10 C11 C12 O3 179.0(3)
O4 C11 C12 C13 179.8(3)
C10 C11 C12 C13 -1.0(5)
C7 C8 C13 O2 -3.7(4)
C9 C8 C13 O2 177.8(2)
C7 C8 C13 C12 176.6(2)
C9 C8 C13 C12 -1.9(4)
O3 C12 C13 O2 -0.4(4)
C11 C12 C13 O2 179.6(3)
O3 C12 C13 C8 179.3(3)
C11 C12 C13 C8 -0.7(5)
C3 C2 C15 C20 91.7(3)
C1 C2 C15 C20 -31.2(4)
C3 C2 C15 C16 -89.7(3)
C1 C2 C15 C16 147.5(3)
C20 C15 C16 C17 -0.2(5)
C2 C15 C16 C17 -179.0(3)
C15 C16 C17 C18 1.4(6)
C16 C17 C18 C19 -1.2(6)
C17 C18 C19 C20 -0.1(6)
C18 C19 C20 C15 1.2(5)
C16 C15 C20 C19 -1.0(4)
C2 C15 C20 C19 177.7(3)
C5 C4 C21 C22 -3.2(5)
C3 C4 C21 C22 176.3(3)
C4 C21 C22 C23 171.4(3)
C21 C22 C23 C24 85.2(4)
C22 C23 C24 C26 -0.7(6)
C22 C23 C24 C25 179.0(3)
C7B C1B C2B C15B 52.5(3)
C6B C1B C2B C15B 173.7(2)
C7B C1B C2B C3B 175.9(2)
C6B C1B C2B C3B -62.9(3)
C15B C2B C3B C4B 172.3(2)
C1B C2B C3B C4B 46.3(3)
C2B C3B C4B C5B -14.3(4)
C2B C3B C4B C21B 167.3(2)
C3B C4B C5B C6B -2.4(5)
C21B C4B C5B C6B 175.9(3)
C4B C5B C6B C1B -15.0(4)
C7B C1B C6B C5B 170.4(2)
C2B C1B C6B C5B 47.5(3)
C6B C1B C7B O1B -72.6(3)
C2B C1B C7B O1B 48.8(3)
C6B C1B C7B C8B 106.5(3)
C2B C1B C7B C8B -132.1(3)
O1B C7B C8B C13B -2.7(4)
C1B C7B C8B C13B 178.4(2)
O1B C7B C8B C9B 179.8(2)
C1B C7B C8B C9B 0.8(4)
C7B C8B C9B O6B -5.8(4)
C13B C8B C9B O6B 176.6(3)
C7B C8B C9B C10B 175.2(2)
C13B C8B C9B C10B -2.3(3)
O6B C9B C10B O5B 1.0(4)
C8B C9B C10B O5B -179.9(3)
O6B C9B C10B C11B -179.5(3)
C8B C9B C10B C11B -0.4(4)
C14B O4B C11B C12B 171.4(3)
C14B O4B C11B C10B -10.8(5)
O5B C10B C11B O4B 4.0(5)
C9B C10B C11B O4B -175.4(3)
O5B C10B C11B C12B -178.2(3)
C9B C10B C11B C12B 2.4(4)
O4B C11B C12B O3B -1.9(4)
C10B C11B C12B O3B -179.8(3)
O4B C11B C12B C13B 176.4(3)
C10B C11B C12B C13B -1.5(4)
C7B C8B C13B O2B 4.4(4)
C9B C8B C13B O2B -177.9(2)
C7B C8B C13B C12B -174.4(2)
C9B C8B C13B C12B 3.3(4)
O3B C12B C13B O2B -1.9(4)
C11B C12B C13B O2B 179.7(3)
O3B C12B C13B C8B 176.9(2)
C11B C12B C13B C8B -1.5(4)
C3B C2B C15B C16B -86.8(3)
C1B C2B C15B C16B 35.3(3)
C3B C2B C15B C20B 89.8(3)
C1B C2B C15B C20B -148.1(2)
C20B C15B C16B C17B -1.1(4)
C2B C15B C16B C17B 175.6(2)
C15B C16B C17B C18B -0.7(4)
C16B C17B C18B C19B 1.8(4)
C17B C18B C19B C20B -1.2(5)
C18B C19B C20B C15B -0.6(5)
C16B C15B C20B C19B 1.7(4)
C2B C15B C20B C19B -175.1(3)
C5B C4B C21B C22B -2.0(4)
C3B C4B C21B C22B 176.3(3)
C4B C21B C22B C23B -168.9(3)
C21B C22B C23B C24B -96.6(4)
C22B C23B C24B C25B -0.5(6)
C22B C23B C24B C26B 179.6(3)
